data_4117152
loop_
_publ_author_name
'Piotr J. Chmielewski'
'Lechos\/law Latos-Gra\.zy\'nski'
'Tadeusz G\/lowiak'

_publ_section_title
;
 Reactions of Nickel(II) 2-Aza-5,10,15,20-tetraphenyl-21- carbaporphyrin
 with Methyl Iodide. The First Structural Characterization of a
 Paramagnetic Organometallic Nickel(II) Complex
;
_journal_name_full 'Journal of the American Chemical Society'
_journal_page_first 5690
_journal_page_last 5701
_journal_paper_doi 10.1021/ja9527028
_journal_volume 118
_journal_year 1996
_chemical_formula_sum 'C52 H39 I N4 Ni'
_chemical_formula_weight 905.48
_chemical_name_systematic
; 
 ? 
;
_space_group_IT_number 14
_symmetry_cell_setting monoclinic
_symmetry_space_group_name_Hall '-P 2yn'
_symmetry_space_group_name_H-M 'P 1 21/n 1'
_atom_sites_solution_hydrogens geom
_atom_sites_solution_primary direct
_atom_sites_solution_secondary difmap
_audit_creation_method SHELXL
_cell_angle_alpha 90.00
_cell_angle_beta 93.20(3)
_cell_angle_gamma 90.00
_cell_formula_units_Z 4
_cell_length_a 12.946(3)
_cell_length_b 23.519(5)
_cell_length_c 13.945(3)
_cell_measurement_temperature 293(2)
_cell_volume 4239.3(16)
_computing_structure_refinement 'SHELXL-93 (Sheldrick, 1993)'
_computing_structure_solution 'SHELXS-86 (Sheldrick, 1990)'
_diffrn_ambient_temperature 293(2)
_diffrn_radiation_monochromator graphite
_diffrn_radiation_source 'fine-focus sealed tube'
_diffrn_radiation_type CuK\a
_diffrn_radiation_wavelength 1.54180
_diffrn_reflns_av_R_equivalents 0.0278
_diffrn_reflns_av_sigmaI/netI 0.0394
_diffrn_reflns_limit_h_max 11
_diffrn_reflns_limit_h_min 0
_diffrn_reflns_limit_k_max 27
_diffrn_reflns_limit_k_min 0
_diffrn_reflns_limit_l_max 16
_diffrn_reflns_limit_l_min -16
_diffrn_reflns_number 3427
_diffrn_reflns_theta_max 64.96
_diffrn_reflns_theta_min 3.69
_exptl_absorpt_coefficient_mu 6.685
_exptl_crystal_density_diffrn 1.419
_exptl_crystal_F_000 1840
_refine_diff_density_max 1.159
_refine_diff_density_min -0.761
_refine_diff_density_rms 0.095
_refine_ls_extinction_method none
_refine_ls_goodness_of_fit_all 1.080
_refine_ls_goodness_of_fit_obs 1.080
_refine_ls_matrix_type full
_refine_ls_number_parameters 502
_refine_ls_number_reflns 3257
_refine_ls_number_restraints 0
_refine_ls_restrained_S_all 1.080
_refine_ls_restrained_S_obs 1.080
_refine_ls_R_factor_all 0.0562
_refine_ls_R_factor_obs 0.0562
_refine_ls_shift/esd_max 0.013
_refine_ls_shift/esd_mean 0.001
_refine_ls_structure_factor_coef Fsqd
_refine_ls_weighting_details 'w=1/[\s^2^(Fo^2^)+(0.0757P)^2^+26.8356P] where P=(Fo^2^+2Fc^2^)/3'
_refine_ls_weighting_scheme calc
_refine_ls_wR_factor_all 0.1440
_refine_ls_wR_factor_obs 0.1440
_reflns_number_observed 3257
_reflns_number_total 3257
_reflns_observed_criterion >2sigma(I)
_cod_data_source_file ja9527028_2.cif
_cod_data_source_block IMe2CPNi
_cod_depositor_comments
;
The following automatic conversions were performed:

'_refine_ls_weighting_scheme' value 'calc
w=1/[\s^2^(Fo^2^)+(0.0757P)^2^+26.8356P] where P=(Fo^2^+2Fc^2^)/3'
was changed to 'calc'. New tag '_refine_ls_weighting_details' was
created. The value of the new tag was set to
'w=1/[\s^2^(Fo^2^)+(0.0757P)^2^+26.8356P] where P=(Fo^2^+2Fc^2^)/3'.

Automatic conversion script
Id: cif_fix_values 3143 2015-03-26 13:38:13Z robertas 
;
_cod_database_code 4117152

loop_
_symmetry_equiv_pos_as_xyz
'x, y, z'
'-x+1/2, y+1/2, -z+1/2'
'-x, -y, -z'
'x-1/2, -y-1/2, z-1/2'

loop_
_atom_site_aniso_label
_atom_site_aniso_U_11
_atom_site_aniso_U_22
_atom_site_aniso_U_33
_atom_site_aniso_U_23
_atom_site_aniso_U_13
_atom_site_aniso_U_12
I 0.0691(6) 0.0468(4) 0.0669(5) -0.0090(4) 0.0201(4) 0.0065(5)
Ni 0.0449(12) 0.0351(9) 0.0358(9) 0.0038(7) 0.0016(8) 0.0001(8)
C21 0.062(9) 0.034(5) 0.027(6) 0.003(4) 0.001(6) 0.005(5)
N22 0.044(6) 0.031(4) 0.036(5) -0.001(4) -0.004(4) 0.005(4)
N23 0.039(6) 0.039(5) 0.033(5) 0.006(4) -0.001(4) -0.002(4)
N24 0.042(6) 0.045(5) 0.048(5) 0.008(4) -0.004(4) -0.009(4)
C25 0.049(8) 0.055(7) 0.048(7) 0.002(5) 0.000(6) -0.002(6)
C26 0.053(14) 0.037(10) 0.110(17) -0.013(10) -0.009(12) 0.002(9)
C27 0.020(24) 0.076(26) 0.110(32) 0.032(22) -0.022(20) 0.014(17)
C1 0.034(8) 0.041(5) 0.048(6) 0.011(5) -0.005(5) 0.009(5)
C3 0.057(9) 0.033(6) 0.056(7) 0.004(5) 0.000(6) -0.003(6)
N2 0.075(9) 0.039(5) 0.068(7) 0.013(5) 0.015(6) 0.000(5)
C4 0.053(9) 0.043(6) 0.037(6) 0.000(5) 0.000(5) -0.001(6)
C5 0.041(8) 0.039(5) 0.044(6) 0.000(5) 0.004(5) 0.001(5)
C51 0.062(9) 0.037(5) 0.036(6) 0.004(4) -0.002(6) 0.005(6)
C52 0.058(9) 0.045(6) 0.050(7) -0.002(5) -0.004(7) 0.001(6)
C53 0.063(10) 0.063(8) 0.064(9) -0.009(7) -0.024(7) 0.008(7)
C54 0.091(13) 0.055(8) 0.074(10) -0.016(7) -0.041(9) 0.008(8)
C55 0.125(15) 0.074(10) 0.040(8) 0.013(7) -0.006(9) 0.011(10)
C56 0.068(10) 0.066(8) 0.048(7) 0.012(6) 0.013(7) 0.006(7)
C6 0.033(7) 0.040(6) 0.057(7) 0.004(5) -0.001(5) 0.004(5)
C7 0.092(11) 0.044(7) 0.051(7) 0.002(6) -0.009(7) -0.009(7)
C8 0.082(10) 0.023(5) 0.065(8) 0.007(5) -0.004(7) 0.000(6)
C9 0.050(8) 0.027(5) 0.052(7) 0.002(5) 0.008(6) 0.003(5)
C10 0.055(8) 0.035(5) 0.042(6) 0.004(5) 0.008(5) 0.002(5)
C101 0.056(8) 0.026(5) 0.051(6) 0.001(5) 0.011(5) -0.004(5)
C102 0.067(10) 0.036(6) 0.092(10) 0.007(6) 0.013(8) -0.002(6)
C103 0.100(14) 0.055(8) 0.103(12) 0.024(8) -0.012(11) 0.020(9)
C104 0.134(16) 0.041(7) 0.073(10) 0.012(6) 0.015(10) 0.001(9)
C105 0.126(15) 0.047(8) 0.113(12) 0.017(8) 0.070(11) -0.005(9)
C106 0.109(13) 0.031(6) 0.097(10) 0.015(7) 0.030(9) 0.007(7)
C11 0.038(7) 0.035(5) 0.046(6) 0.003(5) 0.011(5) 0.009(5)
C12 0.064(9) 0.062(7) 0.029(6) 0.016(5) 0.002(6) -0.002(6)
C13 0.064(9) 0.059(7) 0.035(6) -0.001(5) -0.009(6) 0.005(6)
C14 0.047(8) 0.041(6) 0.046(7) 0.009(5) 0.005(6) 0.012(5)
C15 0.051(8) 0.059(7) 0.038(6) 0.006(5) -0.004(6) -0.002(6)
C151 0.064(10) 0.063(8) 0.041(7) 0.012(6) -0.004(6) -0.003(7)
C152 0.045(9) 0.121(12) 0.071(9) -0.011(9) -0.011(7) -0.005(9)
C153 0.105(16) 0.131(16) 0.067(10) -0.030(10) 0.000(10) -0.023(13)
C154 0.063(12) 0.131(16) 0.074(11) 0.013(10) -0.016(9) -0.035(11)
C155 0.054(11) 0.124(14) 0.093(12) 0.003(11) -0.026(10) 0.003(10)
C156 0.064(11) 0.086(10) 0.074(10) -0.002(8) -0.018(8) 0.003(8)
C16 0.056(8) 0.047(7) 0.050(7) 0.007(5) -0.002(6) -0.011(6)
C17 0.053(10) 0.084(10) 0.066(9) 0.013(7) -0.015(7) -0.011(7)
C18 0.083(11) 0.060(7) 0.054(8) 0.017(6) 0.009(7) -0.031(7)
C19 0.045(8) 0.045(6) 0.056(7) 0.004(5) 0.009(6) -0.017(6)
C20 0.058(9) 0.044(6) 0.039(6) 0.004(5) 0.002(6) -0.005(6)
C201 0.061(9) 0.042(6) 0.048(7) 0.000(5) 0.006(6) -0.002(6)
C202 0.092(11) 0.047(7) 0.054(8) 0.007(6) 0.006(7) -0.016(7)
C203 0.107(14) 0.071(9) 0.064(9) 0.027(8) 0.008(8) -0.020(9)
C204 0.089(13) 0.067(9) 0.098(12) 0.040(9) 0.019(10) -0.010(9)
C205 0.101(13) 0.037(7) 0.111(13) -0.010(7) 0.033(10) -0.022(7)
C206 0.080(11) 0.053(7) 0.063(8) -0.008(6) 0.001(7) -0.012(7)

loop_
_atom_site_label
_atom_site_type_symbol
_atom_site_fract_x
_atom_site_fract_y
_atom_site_fract_z
_atom_site_U_iso_or_equiv
_atom_site_thermal_displace_type
_atom_site_occupancy
_atom_site_calc_flag
_atom_site_refinement_flags
I I 0.17642(7) 0.12870(3) 0.12234(6) 0.0603(3) Uani 1 d .
Ni Ni 0.32842(14) 0.06433(6) 0.06933(11) 0.0386(4) Uani 1 d .
C21 C 0.3253(9) 0.0935(4) -0.0961(7) 0.041(3) Uani 1 d .
N22 N 0.2478(7) -0.0059(3) 0.0187(5) 0.037(2) Uani 1 d .
N23 N 0.3811(7) 0.0201(3) 0.1823(6) 0.037(2) Uani 1 d .
N24 N 0.4475(7) 0.1202(3) 0.0877(6) 0.045(2) Uani 1 d .
C25 C 0.4153(9) 0.0524(5) -0.1079(8) 0.051(3) Uani 1 d .
C26 C 0.2012(16) 0.2332(7) -0.0970(16) 0.067(6) Uani 0.65 d P
C27 C 0.0689(27) 0.1460(15) -0.1397(31) 0.070(12) Uani 0.35 d P
C1 C 0.3349(9) 0.1520(4) -0.0862(8) 0.041(3) Uani 1 d .
C3 C 0.1699(10) 0.1352(4) -0.1354(8) 0.049(3) Uani 1 d .
N2 N 0.2376(9) 0.1763(4) -0.1127(7) 0.060(3) Uani 1 d .
C4 C 0.2213(10) 0.0826(4) -0.1262(7) 0.044(3) Uani 1 d .
C5 C 0.1684(9) 0.0290(4) -0.1357(7) 0.041(3) Uani 1 d .
C51 C 0.0904(10) 0.0227(4) -0.2140(7) 0.045(3) Uani 1 d .
C52 C -0.0042(10) -0.0037(5) -0.2031(8) 0.052(3) Uani 1 d .
C53 C -0.0768(11) -0.0090(5) -0.2794(10) 0.064(4) Uani 1 d .
C54 C -0.0589(13) 0.0129(6) -0.3663(11) 0.075(4) Uani 1 d .
C55 C 0.0283(15) 0.0390(6) -0.3785(9) 0.080(5) Uani 1 d .
C56 C 0.1071(10) 0.0454(5) -0.3035(9) 0.060(3) Uani 1 d .
C6 C 0.1887(8) -0.0138(4) -0.0694(8) 0.043(3) Uani 1 d .
C7 C 0.1528(11) -0.0714(5) -0.0748(9) 0.063(4) Uani 1 d .
C8 C 0.1842(10) -0.0971(4) 0.0091(9) 0.057(3) Uani 1 d .
C9 C 0.2411(9) -0.0558(4) 0.0660(7) 0.043(3) Uani 1 d .
C10 C 0.2800(9) -0.0668(4) 0.1600(7) 0.044(3) Uani 1 d .
C101 C 0.2535(9) -0.1227(4) 0.2030(8) 0.044(3) Uani 1 d .
C102 C 0.3226(11) -0.1656(5) 0.2196(10) 0.065(4) Uani 1 d .
C103 C 0.2953(15) -0.2167(6) 0.2613(12) 0.087(5) Uani 1 d .
C104 C 0.1990(16) -0.2249(5) 0.2880(11) 0.082(5) Uani 1 d .
C105 C 0.1281(14) -0.1829(6) 0.2733(12) 0.093(6) Uani 1 d .
C106 C 0.1558(13) -0.1328(5) 0.2320(11) 0.078(4) Uani 1 d .
C11 C 0.3425(8) -0.0307(4) 0.2141(7) 0.040(3) Uani 1 d .
C12 C 0.3865(10) -0.0415(5) 0.3111(7) 0.052(3) Uani 1 d .
C13 C 0.4501(10) 0.0004(5) 0.3341(7) 0.053(3) Uani 1 d .
C14 C 0.4504(9) 0.0388(4) 0.2531(8) 0.045(3) Uani 1 d .
C15 C 0.5142(9) 0.0849(5) 0.2459(8) 0.049(3) Uani 1 d .
C151 C 0.5926(11) 0.0965(5) 0.3271(8) 0.056(3) Uani 1 d .
C152 C 0.5678(10) 0.1332(7) 0.3991(10) 0.079(4) Uani 1 d .
C153 C 0.6418(17) 0.1430(8) 0.4765(11) 0.101(6) Uani 1 d .
C154 C 0.7328(14) 0.1166(9) 0.4816(12) 0.090(5) Uani 1 d .
C155 C 0.7549(12) 0.0808(8) 0.4129(13) 0.091(5) Uani 1 d .
C156 C 0.6858(12) 0.0705(6) 0.3376(10) 0.075(4) Uani 1 d .
C16 C 0.5187(9) 0.1203(4) 0.1640(8) 0.051(3) Uani 1 d .
C17 C 0.5972(10) 0.1635(6) 0.1517(10) 0.068(4) Uani 1 d .
C18 C 0.5740(11) 0.1900(5) 0.0699(9) 0.065(4) Uani 1 d .
C19 C 0.4770(9) 0.1648(4) 0.0287(8) 0.048(3) Uani 1 d .
C20 C 0.4214(9) 0.1854(4) -0.0495(7) 0.047(3) Uani 1 d .
C201 C 0.4428(9) 0.2401(5) -0.0938(8) 0.050(3) Uani 1 d .
C202 C 0.4346(11) 0.2457(5) -0.1937(9) 0.064(4) Uani 1 d .
C203 C 0.4510(13) 0.2973(6) -0.2371(10) 0.081(5) Uani 1 d .
C204 C 0.4786(13) 0.3428(6) -0.1844(13) 0.084(5) Uani 1 d .
C205 C 0.4883(13) 0.3389(5) -0.0884(12) 0.082(5) Uani 1 d .
C206 C 0.4695(11) 0.2883(5) -0.0429(9) 0.065(4) Uani 1 d .
C1' C 0.3440(23) 0.1337(14) -0.4109(22) 0.181(10) Uiso 1 d .
C2' C 0.3158(18) 0.0913(10) -0.4723(18) 0.136(8) Uiso 1 d .
C3' C 0.2825(16) 0.1058(9) -0.5603(15) 0.115(6) Uiso 1 d .
C4' C 0.2696(16) 0.1570(9) -0.5878(14) 0.112(6) Uiso 1 d .
C5' C 0.2920(18) 0.2019(10) -0.5328(18) 0.145(8) Uiso 1 d .
C6' C 0.3251(21) 0.1881(12) -0.4363(20) 0.164(9) Uiso 1 d .
H1 H 0.3868 0.0146 -0.1135 0.050 Uiso 1 d .
H2 H 0.4616 0.0552 -0.0536 0.050 Uiso 1 d .
H3 H 0.4478 0.0620 -0.1654 0.050 Uiso 1 d .
H4 H 0.4174 0.2139 -0.2306 0.050 Uiso 1 d .
H5 H 0.4404 0.3002 -0.3043 0.050 Uiso 1 d .
H6 H 0.4940 0.3770 -0.2157 0.050 Uiso 1 d .
H7 H 0.5058 0.3706 -0.0530 0.050 Uiso 1 d .
H8 H 0.4772 0.2865 0.0234 0.050 Uiso 1 d .
H9 H 0.6122 0.2196 0.0449 0.050 Uiso 1 d .
H10 H 0.6542 0.1702 0.1925 0.050 Uiso 1 d .
H11 H 0.5019 0.1515 0.3962 0.050 Uiso 1 d .
H12 H 0.6261 0.1697 0.5246 0.050 Uiso 1 d .
H13 H 0.7784 0.1223 0.5349 0.050 Uiso 1 d .
H14 H 0.8196 0.0629 0.4162 0.050 Uiso 1 d .
H15 H 0.7046 0.0442 0.2916 0.050 Uiso 1 d .
H16 H 0.4884 0.0046 0.3922 0.050 Uiso 1 d .
H17 H 0.3725 -0.0726 0.3473 0.050 Uiso 1 d .
H18 H 0.3902 -0.1604 0.2036 0.050 Uiso 1 d .
H19 H 0.3472 -0.2454 0.2698 0.050 Uiso 1 d .
H20 H 0.1792 -0.2586 0.3159 0.050 Uiso 1 d .
H21 H 0.0627 -0.1888 0.2906 0.050 Uiso 1 d .
H22 H 0.1057 -0.1052 0.2238 0.050 Uiso 1 d .
H23 H 0.1706 -0.1348 0.0254 0.050 Uiso 1 d .
H24 H 0.1157 -0.0879 -0.1264 0.050 Uiso 1 d .
H25 H -0.0179 -0.0178 -0.1426 0.050 Uiso 1 d .
H26 H -0.1397 -0.0279 -0.2675 0.050 Uiso 1 d .
H27 H -0.1093 0.0098 -0.4144 0.050 Uiso 1 d .
H27 H 0.0412 0.0536 -0.4384 0.050 Uiso 1 d .
H29 H 0.1687 0.0647 -0.3147 0.050 Uiso 1 d .
H1' H 0.3755 0.1261 -0.3472 0.150 Uiso 1 d .
H2' H 0.3205 0.0528 -0.4508 0.150 Uiso 1 d .
H3' H 0.2707 0.0771 -0.6064 0.150 Uiso 1 d .
H4' H 0.2378 0.1652 -0.6512 0.150 Uiso 1 d .
H5' H 0.2884 0.2403 -0.5561 0.150 Uiso 1 d .
H6' H 0.3370 0.2175 -0.3906 0.150 Uiso 1 d .

loop_
_atom_type_symbol
_atom_type_description
_atom_type_scat_dispersion_real
_atom_type_scat_dispersion_imag
_atom_type_scat_source
C C 0.0181 0.0091 'International Tables Vol C Tables 4.2.6.8 and 6.1.1.4'
H H 0.0000 0.0000 'International Tables Vol C Tables 4.2.6.8 and 6.1.1.4'
N N 0.0311 0.0180 'International Tables Vol C Tables 4.2.6.8 and 6.1.1.4'
Ni Ni -3.0029 0.5091 'International Tables Vol C Tables 4.2.6.8 and 6.1.1.4'
I I -0.3257 6.8362 'International Tables Vol C Tables 4.2.6.8 and 6.1.1.4'

loop_
_geom_angle_atom_site_label_1
_geom_angle_atom_site_label_2
_geom_angle_atom_site_label_3
_geom_angle
N23 Ni N24 90.8(3)
N23 Ni N22 89.8(3)
N24 Ni N22 158.3(4)
N23 Ni C21 154.3(4)
N24 Ni C21 84.8(4)
N22 Ni C21 85.3(3)
N23 Ni I 108.1(2)
N24 Ni I 99.6(3)
N22 Ni I 100.7(2)
C21 Ni I 97.7(3)
C1 C21 C4 106.7(10)
C1 C21 C25 124.9(11)
C4 C21 C25 125.0(9)
C1 C21 Ni 101.0(7)
C4 C21 Ni 101.4(7)
C25 C21 Ni 87.2(6)
C9 N22 C6 105.1(8)
C9 N22 Ni 125.1(7)
C6 N22 Ni 129.8(6)
C14 N23 C11 106.4(8)
C14 N23 Ni 126.0(6)
C11 N23 Ni 126.7(7)
C16 N24 C19 105.1(9)
C16 N24 Ni 125.0(7)
C19 N24 Ni 129.9(7)
C21 C25 H1 107.5(10)
C21 C25 H2 108.9(10)
H1 C25 H2 110.7(11)
C21 C25 H3 108.4(10)
H1 C25 H3 109.6(11)
H2 C25 H3 111.7(12)
C21 C1 N2 107.6(10)
C21 C1 C20 129.8(10)
N2 C1 C20 122.4(10)
C27 C3 N2 120.4(19)
C27 C3 C4 129.0(18)
N2 C3 C4 108.4(10)
C3 N2 C1 109.5(9)
C3 N2 C26 119.6(13)
C1 N2 C26 129.2(12)
C3 C4 C21 107.8(9)
C3 C4 C5 122.9(11)
C21 C4 C5 128.9(10)
C6 C5 C4 120.4(10)
C6 C5 C51 121.8(9)
C4 C5 C51 117.8(9)
C56 C51 C52 116.9(11)
C56 C51 C5 120.1(11)
C52 C51 C5 122.9(10)
C53 C52 C51 121.4(11)
C53 C52 H25 120.5(13)
C51 C52 H25 118.1(11)
C54 C53 C52 120.9(13)
C54 C53 H26 121.8(13)
C52 C53 H26 117.3(14)
C55 C54 C53 119.3(12)
C55 C54 H27 122.0(19)
C53 C54 H27 118.6(19)
C54 C55 C56 122.8(12)
C54 C55 H27 119.5(18)
C56 C55 H27 117.7(18)
C51 C56 C55 118.7(12)
C51 C56 H29 120.8(13)
C55 C56 H29 120.5(12)
C5 C6 N22 123.6(9)
C5 C6 C7 127.2(11)
N22 C6 C7 109.1(9)
C8 C7 C6 107.1(10)
C8 C7 H24 126.9(12)
C6 C7 H24 126.0(12)
C7 C8 C9 107.1(9)
C7 C8 H23 125.5(12)
C9 C8 H23 127.4(12)
N22 C9 C10 126.0(9)
N22 C9 C8 111.4(9)
C10 C9 C8 122.6(9)
C11 C10 C9 124.8(9)
C11 C10 C101 117.8(9)
C9 C10 C101 117.4(10)
C102 C101 C106 115.4(10)
C102 C101 C10 124.0(11)
C106 C101 C10 120.5(10)
C101 C102 C103 122.3(13)
C101 C102 H18 118.9(11)
C103 C102 H18 118.8(14)
C104 C103 C102 120.3(14)
C104 C103 H19 121.6(16)
C102 C103 H19 118.0(19)
C103 C104 C105 119.1(13)
C103 C104 H20 121.7(18)
C105 C104 H20 119.1(19)
C104 C105 C106 120.0(15)
C104 C105 H21 118.9(14)
C106 C105 H21 121.1(16)
C105 C106 C101 122.8(13)
C105 C106 H22 117.4(16)
C101 C106 H22 119.8(12)
C10 C11 N23 125.0(9)
C10 C11 C12 126.2(10)
N23 C11 C12 108.6(9)
C13 C12 C11 107.7(9)
C13 C12 H17 127.4(12)
C11 C12 H17 124.9(12)
C12 C13 C14 107.9(10)
C12 C13 H16 126.0(12)
C14 C13 H16 126.1(12)
N23 C14 C15 125.1(9)
N23 C14 C13 109.4(10)
C15 C14 C13 125.4(11)
C14 C15 C16 125.2(10)
C14 C15 C151 118.2(10)
C16 C15 C151 116.3(10)
C156 C151 C152 116.6(12)
C156 C151 C15 124.0(12)
C152 C151 C15 119.3(12)
C151 C152 C153 118.8(14)
C151 C152 H11 119.8(13)
C153 C152 H11 121.4(16)
C154 C153 C152 121.4(16)
C154 C153 H12 119.6(20)
C152 C153 H12 118.9(21)
C155 C154 C153 119.1(15)
C155 C154 H13 121.2(22)
C153 C154 H13 119.6(22)
C154 C155 C156 120.9(16)
C154 C155 H14 118.8(19)
C156 C155 H14 120.2(20)
C151 C156 C155 123.1(15)
C151 C156 H15 119.3(14)
C155 C156 H15 117.6(16)
N24 C16 C15 124.6(10)
N24 C16 C17 110.8(9)
C15 C16 C17 124.5(11)
C18 C17 C16 107.8(11)
C18 C17 H10 126.2(14)
C16 C17 H10 126.0(13)
C17 C18 C19 107.1(10)
C17 C18 H9 125.2(14)
C19 C18 H9 127.7(12)
C20 C19 N24 126.0(10)
C20 C19 C18 124.7(10)
N24 C19 C18 109.1(10)
C19 C20 C1 117.1(9)
C19 C20 C201 123.2(10)
C1 C20 C201 119.6(10)
C206 C201 C202 116.1(10)
C206 C201 C20 124.0(10)
C202 C201 C20 119.9(10)
C203 C202 C201 121.1(12)
C203 C202 H4 120.3(13)
C201 C202 H4 118.6(11)
C204 C203 C202 120.4(13)
C204 C203 H5 120.7(14)
C202 C203 H5 118.8(15)
C203 C204 C205 120.2(12)
C203 C204 H6 119.0(17)
C205 C204 H6 120.7(18)
C204 C205 C206 120.6(13)
C204 C205 H7 119.3(15)
C206 C205 H7 120.1(17)
C201 C206 C205 121.5(12)
C201 C206 H8 119.2(12)
C205 C206 H8 119.2(13)
C6' C1' C2' 119.7(29)
C6' C1' H1' 118.3(33)
C2' C1' H1' 122.0(32)
C3' C2' C1' 117.5(24)
C3' C2' H2' 123.2(26)
C1' C2' H2' 119.4(27)
C4' C3' C2' 123.6(22)
C4' C3' H3' 117.5(23)
C2' C3' H3' 118.8(23)
C3' C4' C5' 123.9(22)
C3' C4' H4' 120.1(22)
C5' C4' H4' 115.9(22)
C4' C5' C6' 114.2(23)
C4' C5' H5' 123.2(26)
C6' C5' H5' 122.7(27)
C1' C6' C5' 120.3(27)
C1' C6' H6' 119.8(32)
C5' C6' H6' 119.9(30)

loop_
_geom_bond_atom_site_label_1
_geom_bond_atom_site_label_2
_geom_bond_distance
I Ni 2.622(2)
Ni N23 1.978(8)
Ni N24 2.030(8)
Ni N22 2.057(8)
Ni C21 2.404(9)
C21 C1 1.388(14)
C21 C4 1.41(2)
C21 C25 1.53(2)
N22 C9 1.351(12)
N22 C6 1.423(13)
N23 C14 1.369(13)
N23 C11 1.377(12)
N24 C16 1.369(14)
N24 C19 1.401(12)
C25 H1 0.965(11)
C25 H2 0.940(12)
C25 H3 0.954(11)
C26 N2 1.44(2)
C27 C3 1.33(4)
C1 N2 1.413(14)
C1 C20 1.439(15)
C3 N2 1.331(14)
C3 C4 1.407(14)
C4 C5 1.436(14)
C5 C6 1.384(14)
C5 C51 1.45(2)
C51 C56 1.385(15)
C51 C52 1.39(2)
C52 C53 1.38(2)
C52 H25 0.934(11)
C53 C54 1.35(2)
C53 H26 0.951(14)
C54 C55 1.31(2)
C54 H27 0.912(13)
C55 C56 1.43(2)
C55 H27 0.927(13)
C56 H29 0.939(13)
C6 C7 1.433(15)
C7 C8 1.36(2)
C7 H24 0.927(12)
C8 C9 1.433(15)
C8 H23 0.934(10)
C9 C10 1.402(14)
C10 C11 1.370(14)
C10 C101 1.492(13)
C101 C102 1.36(2)
C101 C106 1.37(2)
C102 C103 1.39(2)
C102 H18 0.924(13)
C103 C104 1.34(2)
C103 H19 0.955(15)
C104 C105 1.36(2)
C104 H20 0.925(13)
C105 C106 1.37(2)
C105 H21 0.90(2)
C106 H22 0.920(14)
C11 C12 1.460(14)
C12 C13 1.31(2)
C12 H17 0.914(11)
C13 C14 1.446(14)
C13 H16 0.931(11)
C14 C15 1.37(2)
C15 C16 1.417(15)
C15 C151 1.50(2)
C151 C156 1.35(2)
C151 C152 1.37(2)
C152 C153 1.42(2)
C152 H11 0.956(14)
C153 C154 1.33(2)
C153 H12 0.95(2)
C154 C155 1.32(2)
C154 H13 0.93(2)
C155 C156 1.36(2)
C155 H14 0.94(2)
C156 H15 0.933(15)
C16 C17 1.45(2)
C17 C18 1.32(2)
C17 H10 0.920(13)
C18 C19 1.48(2)
C18 H9 0.931(11)
C19 C20 1.362(15)
C20 C201 1.459(14)
C201 C206 1.37(2)
C201 C202 1.40(2)
C202 C203 1.38(2)
C202 H4 0.928(12)
C203 C204 1.34(2)
C203 H5 0.941(14)
C204 C205 1.34(2)
C204 H6 0.942(13)
C205 C206 1.38(2)
C205 H7 0.915(13)
C206 H8 0.925(13)
C1' C6' 1.35(3)
C1' C2' 1.35(3)
C1' H1' 0.97(3)
C2' C3' 1.32(3)
C2' H2' 0.96(2)
C3' C4' 1.27(2)
C3' H3' 0.94(2)
C4' C5' 1.33(3)
C4' H4' 0.97(2)
C5' C6' 1.43(3)
C5' H5' 0.96(2)
C6' H6' 0.95(3)
